data_7023521
loop_
_publ_author_name
'Chandrasekhar, Vadapalli'
'Bag, Prasenjit'
'Murugesapandian, Balasubramanian'
'Pandey, Mrituanjay D.'

_publ_section_title
;
 A phosphorus-based compartmental ligand, (S)P[N(Me)N[double bond, length
 as m-dash]CH-C6H3-2-O-3-OMe]3 (LH3), enables the assembly of luminescent
 heterobimetallic linear {L2Zn2Ln}(+) [Ln = Gd, Tb, Nd and Eu] complexes.
;
_journal_issue 43
_journal_name_full 'Dalton transactions (Cambridge, England : 2003)'
_journal_page_first 15447
_journal_page_last 15456
_journal_paper_doi 10.1039/c3dt51431e
_journal_volume 42
_journal_year 2013
_chemical_formula_sum 'C57 H66 Cl7 Gd N12 O13 P2 S2 Zn2'
_chemical_formula_weight 1789.42
_chemical_name_systematic
; 
 ? 
;
_space_group_IT_number 2
_symmetry_cell_setting triclinic
_symmetry_space_group_name_Hall '-P 1'
_symmetry_space_group_name_H-M 'P -1'
_atom_sites_solution_hydrogens geom
_atom_sites_solution_primary direct
_atom_sites_solution_secondary difmap
_audit_creation_method SHELXL-97
_cell_angle_alpha 110.093(5)
_cell_angle_beta 91.639(5)
_cell_angle_gamma 90.033(5)
_cell_formula_units_Z 2
_cell_length_a 11.922(5)
_cell_length_b 16.340(5)
_cell_length_c 19.005(5)
_cell_measurement_reflns_used 2260
_cell_measurement_temperature 100(2)
_cell_measurement_theta_max 22.93
_cell_measurement_theta_min 2.28
_cell_volume 3475(2)
_computing_cell_refinement 'Bruker SMART'
_computing_data_collection 'Bruker SMART'
_computing_data_reduction 'Bruker SAINT'
_computing_molecular_graphics 'Bruker SHELXTL'
_computing_publication_material 'Bruker SHELXTL'
_computing_structure_refinement 'Bruker SHELXTL'
_computing_structure_solution 'Bruker SHELXTL'
_diffrn_ambient_temperature 100(2)
_diffrn_measured_fraction_theta_full 0.980
_diffrn_measured_fraction_theta_max 0.980
_diffrn_measurement_device_type 'CCD area detector'
_diffrn_measurement_method 'phi and omega scans'
_diffrn_radiation_monochromator graphite
_diffrn_radiation_source 'fine-focus sealed tube'
_diffrn_radiation_type MoK\a
_diffrn_radiation_wavelength 0.71069
_diffrn_reflns_av_R_equivalents 0.0465
_diffrn_reflns_av_sigmaI/netI 0.1000
_diffrn_reflns_limit_h_max 14
_diffrn_reflns_limit_h_min -13
_diffrn_reflns_limit_k_max 19
_diffrn_reflns_limit_k_min -14
_diffrn_reflns_limit_l_max 21
_diffrn_reflns_limit_l_min -23
_diffrn_reflns_number 19138
_diffrn_reflns_theta_full 25.50
_diffrn_reflns_theta_max 25.50
_diffrn_reflns_theta_min 1.14
_exptl_absorpt_coefficient_mu 2.072
_exptl_absorpt_correction_T_max 1.00
_exptl_absorpt_correction_T_min 0.572668
_exptl_absorpt_correction_type empirical
_exptl_absorpt_process_details SADABS
_exptl_crystal_colour yellow
_exptl_crystal_density_diffrn 1.710
_exptl_crystal_density_method 'not measured'
_exptl_crystal_description block
_exptl_crystal_F_000 1802
_exptl_crystal_size_max 0.13
_exptl_crystal_size_mid 0.11
_exptl_crystal_size_min 0.095
_refine_diff_density_max 1.940
_refine_diff_density_min -1.463
_refine_diff_density_rms 0.175
_refine_ls_extinction_method none
_refine_ls_goodness_of_fit_ref 1.051
_refine_ls_hydrogen_treatment mixed
_refine_ls_matrix_type full
_refine_ls_number_parameters 813
_refine_ls_number_reflns 12699
_refine_ls_number_restraints 39
_refine_ls_restrained_S_all 1.050
_refine_ls_R_factor_all 0.1014
_refine_ls_R_factor_gt 0.0598
_refine_ls_shift/su_max 0.010
_refine_ls_shift/su_mean 0.000
_refine_ls_structure_factor_coef Fsqd
_refine_ls_weighting_details 'calc w=1/[\s^2^(Fo^2^)+(0.0645P)^2^+1.3854P] where P=(Fo^2^+2Fc^2^)/3'
_refine_ls_weighting_scheme calc
_refine_ls_wR_factor_gt 0.1320
_refine_ls_wR_factor_ref 0.1661
_reflns_number_gt 8128
_reflns_number_total 12731
_reflns_threshold_expression >2sigma(I)
_cod_data_source_file c3dt51431e.txt
_cod_data_source_block Zn2Gd
_cod_depositor_comments
;
The following automatic conversions were performed:

'_symmetry_cell_setting' value 'Triclinic' changed to 'triclinic'
according to /home/saulius/struct/CIF-dictionaries/cif_core.dic
dictionary named 'cif_core.dic' version 2.4.2 from 2011-04-26.

Automatic conversion script
Id: cif_fix_values 1891 2012-01-12 08:04:46Z andrius 
;
_cod_original_sg_symbol_H-M P-1
_cod_database_code 7023521

loop_
_symmetry_equiv_pos_as_xyz
'x, y, z'
'-x, -y, -z'

loop_
_atom_site_label
_atom_site_type_symbol
_atom_site_fract_x
_atom_site_fract_y
_atom_site_fract_z
_atom_site_U_iso_or_equiv
_atom_site_adp_type
_atom_site_occupancy
_atom_site_symmetry_multiplicity
_atom_site_calc_flag
_atom_site_refinement_flags
Gd1 Gd 0.76506(3) 0.25465(2) 0.25608(2) 0.01792(12) Uani 1 1 d .
Zn1 Zn 0.73040(7) 0.08965(5) 0.31875(4) 0.0154(2) Uani 1 1 d .
Zn2 Zn 0.79489(7) 0.41296(5) 0.18535(4) 0.0157(2) Uani 1 1 d .
P1 P 0.69254(16) -0.07467(13) 0.38245(11) 0.0166(4) Uani 1 1 d .
P2 P 0.82442(17) 0.57037(13) 0.11341(11) 0.0190(4) Uani 1 1 d .
S1 S 0.66937(17) -0.16842(13) 0.42026(11) 0.0233(5) Uani 1 1 d .
S2 S 0.84195(18) 0.66183(14) 0.07241(12) 0.0292(5) Uani 1 1 d .
Cl1 Cl 0.7972(2) 0.0578(2) 0.70119(13) 0.0550(7) Uani 1 1 d .
Cl2 Cl 0.9245(2) 0.13697(17) 0.84068(13) 0.0463(6) Uani 1 1 d .
Cl3 Cl 0.71416(19) 0.04748(16) 0.83890(14) 0.0437(6) Uani 1 1 d .
Cl4 Cl 0.3930(2) 0.7094(2) 0.37641(13) 0.0539(7) Uani 1 1 d .
Cl5 Cl 0.2454(2) 0.55704(17) 0.32144(14) 0.0526(7) Uani 1 1 d .
Cl6 Cl 0.15271(19) 0.72853(16) 0.38821(12) 0.0402(6) Uani 1 1 d .
Cl7 Cl 0.32882(18) 0.69440(14) 0.17455(11) 0.0301(5) Uani 1 1 d .
O1 O 0.7698(4) 0.0963(3) 0.2142(3) 0.0173(11) Uani 1 1 d U
O2 O 0.8286(4) 0.1500(3) 0.1060(3) 0.0226(12) Uani 1 1 d .
O3 O 0.8422(4) 0.1951(3) 0.3481(3) 0.0192(12) Uani 1 1 d .
O4 O 0.9406(4) 0.3435(3) 0.3630(3) 0.0218(12) Uani 1 1 d .
O5 O 0.6274(4) 0.1904(3) 0.3122(3) 0.0169(11) Uani 1 1 d .
O6 O 0.5398(4) 0.3187(3) 0.2766(3) 0.0189(12) Uani 1 1 d .
O7 O 0.6909(4) 0.2991(3) 0.1563(3) 0.0191(12) Uani 1 1 d .
O8 O 0.5826(4) 0.1572(3) 0.1548(3) 0.0204(12) Uani 1 1 d .
O9 O 0.7519(4) 0.4095(3) 0.2891(3) 0.0182(12) Uani 1 1 d .
O10 O 0.7102(4) 0.3564(3) 0.4001(3) 0.0229(12) Uani 1 1 d .
O11 O 0.9059(4) 0.3206(3) 0.2042(3) 0.0175(11) Uani 1 1 d .
O12 O 0.9887(4) 0.1857(3) 0.2306(3) 0.0191(8) Uani 1 1 d .
O1S O 0.4126(9) 0.4651(5) 0.0771(5) 0.092(3) Uani 1 1 d D
H1S H 0.4131 0.4117 0.0634 0.138 Uiso 1 1 calc R
N1 N 0.6486(5) -0.0989(4) 0.2933(3) 0.0230(15) Uani 1 1 d D
N2 N 0.6979(5) -0.0441(4) 0.2562(3) 0.0212(15) Uani 1 1 d D
N3 N 0.8287(5) -0.0479(4) 0.3838(3) 0.0219(15) Uani 1 1 d .
N4 N 0.8479(5) 0.0394(4) 0.3819(4) 0.0249(16) Uani 1 1 d .
N5 N 0.6285(5) 0.0148(4) 0.4320(3) 0.0219(15) Uani 1 1 d D
N6 N 0.6071(5) 0.0770(4) 0.3924(3) 0.0197(14) Uani 1 1 d D
N7 N 0.7209(6) 0.5882(4) 0.1734(3) 0.0259(16) Uani 1 1 d .
N8 N 0.7297(5) 0.5451(4) 0.2268(3) 0.0200(14) Uani 1 1 d .
N9 N 0.7926(5) 0.4730(4) 0.0491(3) 0.0199(14) Uani 1 1 d U
N10 N 0.7428(5) 0.4103(4) 0.0762(3) 0.0197(14) Uani 1 1 d .
N11 N 0.9414(5) 0.5532(4) 0.1565(3) 0.0224(15) Uani 1 1 d .
N12 N 0.9479(5) 0.4698(4) 0.1665(3) 0.0188(8) Uani 1 1 d .
C1 C 0.5290(6) -0.1226(5) 0.2715(4) 0.0241(18) Uani 1 1 d .
H1A H 0.4848 -0.0707 0.2848 0.036 Uiso 1 1 calc R
H1B H 0.5025 -0.1599 0.2972 0.036 Uiso 1 1 calc R
H1C H 0.5223 -0.1526 0.2183 0.036 Uiso 1 1 calc R
C2 C 0.7316(6) -0.0888(5) 0.1902(4) 0.0194(17) Uani 1 1 d .
H2 H 0.7248 -0.1492 0.1754 0.023 Uiso 1 1 calc R
C3 C 0.7785(6) -0.0540(5) 0.1377(4) 0.0187(17) Uani 1 1 d U
C4 C 0.8089(6) -0.1155(5) 0.0667(4) 0.0217(18) Uani 1 1 d .
H4 H 0.8043 -0.1749 0.0586 0.026 Uiso 1 1 calc R
C5 C 0.8443(6) -0.0882(5) 0.0114(4) 0.0250(19) Uani 1 1 d .
H5 H 0.8632 -0.1288 -0.0344 0.030 Uiso 1 1 calc R
C6 C 0.8526(6) 0.0006(5) 0.0227(4) 0.0222(18) Uani 1 1 d .
H6 H 0.8772 0.0187 -0.0156 0.027 Uiso 1 1 calc R
C7 C 0.8250(6) 0.0612(5) 0.0896(4) 0.0197(17) Uani 1 1 d .
C8 C 0.7910(6) 0.0364(5) 0.1506(4) 0.0163(16) Uani 1 1 d .
C9 C 0.8588(6) 0.1786(5) 0.0446(4) 0.0223(18) Uani 1 1 d .
H9A H 0.9325 0.1582 0.0286 0.034 Uiso 1 1 calc R
H9B H 0.8582 0.2411 0.0611 0.034 Uiso 1 1 calc R
H9C H 0.8057 0.1553 0.0036 0.034 Uiso 1 1 calc R
C10 C 0.9071(7) -0.1131(5) 0.3394(5) 0.028(2) Uani 1 1 d .
H10A H 0.9099 -0.1101 0.2900 0.042 Uiso 1 1 calc R
H10B H 0.8821 -0.1701 0.3363 0.042 Uiso 1 1 calc R
H10C H 0.9805 -0.1017 0.3631 0.042 Uiso 1 1 calc R
C11 C 0.9264(6) 0.0808(5) 0.4269(4) 0.0205(17) Uani 1 1 d U
H11 H 0.9601 0.0520 0.4564 0.025 Uiso 1 1 calc R
C12 C 0.9693(6) 0.1669(5) 0.4377(4) 0.0188(8) Uani 1 1 d .
C13 C 1.0569(6) 0.2000(5) 0.4918(4) 0.0188(8) Uani 1 1 d .
H13 H 1.0846 0.1658 0.5185 0.023 Uiso 1 1 calc R
C14 C 1.1010(6) 0.2801(5) 0.5054(4) 0.0221(10) Uani 1 1 d .
H14 H 1.1578 0.3009 0.5418 0.027 Uiso 1 1 calc R
C15 C 1.0618(6) 0.3322(5) 0.4651(4) 0.0221(10) Uani 1 1 d .
H15 H 1.0912 0.3880 0.4756 0.027 Uiso 1 1 calc R
C16 C 0.9809(6) 0.3013(5) 0.4106(4) 0.0221(10) Uani 1 1 d .
C17 C 0.9273(6) 0.2193(5) 0.3973(4) 0.0188(8) Uani 1 1 d .
C18 C 0.9920(7) 0.4244(5) 0.3707(4) 0.029(2) Uani 1 1 d .
H18A H 0.9804 0.4650 0.4202 0.043 Uiso 1 1 calc R
H18B H 0.9594 0.4468 0.3343 0.043 Uiso 1 1 calc R
H18C H 1.0710 0.4164 0.3629 0.043 Uiso 1 1 calc R
C19 C 0.6530(7) 0.0587(5) 0.5127(4) 0.0258(19) Uani 1 1 d .
H19A H 0.7069 0.1047 0.5196 0.039 Uiso 1 1 calc R
H19B H 0.6829 0.0174 0.5337 0.039 Uiso 1 1 calc R
H19C H 0.5852 0.0827 0.5372 0.039 Uiso 1 1 calc R
C20 C 0.5053(7) 0.1065(5) 0.4005(4) 0.0227(18) Uani 1 1 d .
H20 H 0.4581 0.0853 0.4287 0.027 Uiso 1 1 calc R
C21 C 0.4593(7) 0.1681(5) 0.3704(4) 0.0216(18) Uani 1 1 d .
C22 C 0.3447(6) 0.1886(5) 0.3810(4) 0.0192(17) Uani 1 1 d .
H22 H 0.3021 0.1598 0.4056 0.023 Uiso 1 1 calc R
C23 C 0.2946(6) 0.2486(5) 0.3568(4) 0.0206(18) Uani 1 1 d .
H23 H 0.2182 0.2588 0.3631 0.025 Uiso 1 1 calc R
C24 C 0.3575(6) 0.2950(5) 0.3224(4) 0.0182(17) Uani 1 1 d .
H24 H 0.3240 0.3387 0.3083 0.022 Uiso 1 1 calc R
C25 C 0.4712(6) 0.2764(5) 0.3088(4) 0.0185(17) Uani 1 1 d .
C26 C 0.5234(6) 0.2111(5) 0.3303(4) 0.0165(16) Uani 1 1 d U
C27 C 0.4903(6) 0.3867(5) 0.2545(4) 0.0237(18) Uani 1 1 d .
H27A H 0.4284 0.3632 0.2200 0.036 Uiso 1 1 calc R
H27B H 0.5454 0.4104 0.2308 0.036 Uiso 1 1 calc R
H27C H 0.4641 0.4319 0.2980 0.036 Uiso 1 1 calc R
C28 C 0.6300(7) 0.6500(5) 0.1787(5) 0.033(2) Uani 1 1 d .
H28A H 0.5613 0.6260 0.1888 0.050 Uiso 1 1 calc R
H28B H 0.6216 0.6606 0.1322 0.050 Uiso 1 1 calc R
H28C H 0.6474 0.7038 0.2185 0.050 Uiso 1 1 calc R
C29 C 0.6861(7) 0.5853(5) 0.2912(4) 0.0253(19) Uani 1 1 d .
H29 H 0.6567 0.6402 0.2985 0.030 Uiso 1 1 calc R
C30 C 0.6791(6) 0.5522(5) 0.3531(4) 0.0183(17) Uani 1 1 d U
C31 C 0.6350(6) 0.6092(5) 0.4193(4) 0.0243(18) Uani 1 1 d .
H31 H 0.6162 0.6655 0.4221 0.029 Uiso 1 1 calc R
C32 C 0.6186(6) 0.5838(5) 0.4808(4) 0.0248(19) Uani 1 1 d .
H32 H 0.5894 0.6226 0.5244 0.030 Uiso 1 1 calc R
C33 C 0.6461(6) 0.5001(5) 0.4768(4) 0.0216(18) Uani 1 1 d .
H33 H 0.6362 0.4824 0.5178 0.026 Uiso 1 1 calc R
C34 C 0.6879(6) 0.4438(5) 0.4122(4) 0.0195(17) Uani 1 1 d .
C35 C 0.7092(6) 0.4680(5) 0.3490(4) 0.0174(17) Uani 1 1 d .
C36 C 0.6941(6) 0.3287(5) 0.4634(4) 0.0206(17) Uani 1 1 d .
H36A H 0.7460 0.3594 0.5033 0.031 Uiso 1 1 calc R
H36B H 0.7068 0.2672 0.4489 0.031 Uiso 1 1 calc R
H36C H 0.6187 0.3411 0.4801 0.031 Uiso 1 1 calc R
C37 C 0.8692(7) 0.4351(5) -0.0138(4) 0.0267(19) Uani 1 1 d .
H37A H 0.9253 0.4013 0.0006 0.040 Uiso 1 1 calc R
H37B H 0.9047 0.4812 -0.0258 0.040 Uiso 1 1 calc R
H37C H 0.8270 0.3983 -0.0569 0.040 Uiso 1 1 calc R
C38 C 0.6731(6) 0.3607(5) 0.0280(4) 0.0216(9) Uani 1 1 d .
H38 H 0.6602 0.3731 -0.0157 0.026 Uiso 1 1 calc R
C39 C 0.6116(6) 0.2867(5) 0.0347(4) 0.0216(9) Uani 1 1 d .
C40 C 0.5418(6) 0.2409(5) -0.0266(4) 0.0216(9) Uani 1 1 d .
H40 H 0.5363 0.2592 -0.0678 0.026 Uiso 1 1 calc R
C41 C 0.4818(6) 0.1698(5) -0.0267(4) 0.0216(9) Uani 1 1 d .
H41 H 0.4338 0.1407 -0.0670 0.026 Uiso 1 1 calc R
C42 C 0.4933(7) 0.1410(5) 0.0349(4) 0.0240(18) Uani 1 1 d .
H42 H 0.4530 0.0924 0.0351 0.029 Uiso 1 1 calc R
C43 C 0.5627(6) 0.1836(5) 0.0940(4) 0.0213(18) Uani 1 1 d .
C44 C 0.6234(6) 0.2587(5) 0.0972(4) 0.0164(16) Uani 1 1 d .
C45 C 0.5208(7) 0.0824(5) 0.1545(4) 0.0243(19) Uani 1 1 d .
H45A H 0.4421 0.0950 0.1566 0.036 Uiso 1 1 calc R
H45B H 0.5436 0.0673 0.1974 0.036 Uiso 1 1 calc R
H45C H 0.5351 0.0345 0.1096 0.036 Uiso 1 1 calc R
C46 C 0.9921(7) 0.6260(5) 0.2191(5) 0.035(2) Uani 1 1 d .
H46A H 0.9664 0.6236 0.2658 0.053 Uiso 1 1 calc R
H46B H 0.9705 0.6804 0.2141 0.053 Uiso 1 1 calc R
H46C H 1.0724 0.6214 0.2182 0.053 Uiso 1 1 calc R
C47 C 1.0466(6) 0.4359(5) 0.1542(4) 0.0226(18) Uani 1 1 d .
H47 H 1.1004 0.4670 0.1389 0.027 Uiso 1 1 calc R
C48 C 1.0813(6) 0.3553(5) 0.1618(4) 0.0174(17) Uani 1 1 d .
C49 C 1.1934(6) 0.3297(5) 0.1429(4) 0.0221(18) Uani 1 1 d .
H49 H 1.2384 0.3638 0.1244 0.027 Uiso 1 1 calc R
C50 C 1.2363(6) 0.2566(5) 0.1513(4) 0.0239(18) Uani 1 1 d .
H50 H 1.3091 0.2399 0.1372 0.029 Uiso 1 1 calc R
C51 C 1.1698(6) 0.2061(5) 0.1814(4) 0.0184(17) Uani 1 1 d .
H51 H 1.1996 0.1570 0.1889 0.022 Uiso 1 1 calc R
C52 C 1.0607(6) 0.2297(5) 0.1999(4) 0.0191(8) Uani 1 1 d .
C53 C 1.0121(6) 0.3035(5) 0.1884(4) 0.0175(17) Uani 1 1 d .
C54 C 1.0310(6) 0.1059(5) 0.2378(4) 0.0191(8) Uani 1 1 d .
H54A H 1.0557 0.0683 0.1900 0.029 Uiso 1 1 calc R
H54B H 0.9725 0.0773 0.2546 0.029 Uiso 1 1 calc R
H54C H 1.0929 0.1192 0.2734 0.029 Uiso 1 1 calc R
C1S C 0.2620(7) 0.6692(6) 0.3333(5) 0.036(2) Uani 1 1 d .
H1S1 H 0.2573 0.6759 0.2839 0.044 Uiso 1 1 calc R
C2S C 0.7897(7) 0.1137(6) 0.8000(5) 0.034(2) Uani 1 1 d .
H2S H 0.7496 0.1685 0.8088 0.041 Uiso 1 1 calc R
C3S C 0.3547(12) 0.4970(7) 0.1415(7) 0.092(3) Uani 1 1 d D
H3S1 H 0.4066 0.5157 0.1837 0.138 Uiso 1 1 calc R
H3S2 H 0.3062 0.4523 0.1461 0.138 Uiso 1 1 calc R
H3S3 H 0.3106 0.5456 0.1402 0.138 Uiso 1 1 calc R

loop_
_atom_site_aniso_label
_atom_site_aniso_U_11
_atom_site_aniso_U_22
_atom_site_aniso_U_33
_atom_site_aniso_U_23
_atom_site_aniso_U_13
_atom_site_aniso_U_12
Gd1 0.0221(2) 0.0158(2) 0.0191(2) 0.00980(17) 0.00485(16) 0.00160(15)
Zn1 0.0185(5) 0.0145(5) 0.0164(4) 0.0093(4) 0.0041(4) 0.0013(4)
Zn2 0.0192(5) 0.0136(5) 0.0172(4) 0.0088(4) 0.0043(4) 0.0005(4)
P1 0.0183(10) 0.0148(11) 0.0201(10) 0.0101(9) 0.0041(8) 0.0015(8)
P2 0.0236(11) 0.0148(11) 0.0231(11) 0.0122(9) 0.0016(9) 0.0001(8)
S1 0.0264(11) 0.0217(11) 0.0291(11) 0.0175(9) 0.0045(9) 0.0016(9)
S2 0.0330(12) 0.0255(12) 0.0383(13) 0.0224(10) 0.0052(10) 0.0013(9)
Cl1 0.0438(16) 0.082(2) 0.0355(14) 0.0148(14) 0.0026(12) -0.0049(14)
Cl2 0.0335(14) 0.0572(17) 0.0469(14) 0.0166(13) -0.0013(11) -0.0078(12)
Cl3 0.0350(13) 0.0460(15) 0.0574(15) 0.0267(13) 0.0076(12) -0.0014(11)
Cl4 0.0322(14) 0.093(2) 0.0394(14) 0.0268(15) -0.0016(11) -0.0019(13)
Cl5 0.0706(19) 0.0433(16) 0.0439(15) 0.0148(13) 0.0061(13) 0.0145(13)
Cl6 0.0370(13) 0.0450(15) 0.0350(12) 0.0093(11) -0.0011(10) 0.0035(11)
Cl7 0.0368(12) 0.0320(12) 0.0247(11) 0.0137(10) 0.0039(9) 0.0036(9)
O1 0.0177(14) 0.0177(14) 0.0176(14) 0.0074(10) 0.0010(9) -0.0008(9)
O2 0.032(3) 0.018(3) 0.021(3) 0.010(2) 0.004(2) 0.005(2)
O3 0.022(3) 0.017(3) 0.018(3) 0.006(2) -0.003(2) -0.002(2)
O4 0.024(3) 0.019(3) 0.027(3) 0.015(3) -0.003(2) -0.006(2)
O5 0.019(3) 0.019(3) 0.018(3) 0.012(2) 0.005(2) -0.002(2)
O6 0.026(3) 0.014(3) 0.022(3) 0.013(2) 0.009(2) 0.004(2)
O7 0.023(3) 0.019(3) 0.017(3) 0.008(2) 0.005(2) 0.003(2)
O8 0.023(3) 0.019(3) 0.023(3) 0.013(2) 0.002(2) -0.008(2)
O9 0.027(3) 0.015(3) 0.014(3) 0.006(2) 0.004(2) 0.007(2)
O10 0.032(3) 0.024(3) 0.020(3) 0.016(3) 0.005(2) -0.002(2)
O11 0.013(3) 0.015(3) 0.026(3) 0.010(2) 0.005(2) -0.001(2)
O12 0.022(2) 0.021(2) 0.022(2) 0.0157(18) 0.0045(16) 0.0031(16)
O1S 0.134(7) 0.042(4) 0.096(6) 0.013(4) 0.064(5) 0.009(5)
N1 0.031(4) 0.019(4) 0.024(4) 0.014(3) 0.003(3) 0.001(3)
N2 0.020(4) 0.017(4) 0.031(4) 0.014(3) 0.005(3) 0.000(3)
N3 0.027(4) 0.012(3) 0.029(4) 0.011(3) -0.003(3) -0.002(3)
N4 0.022(4) 0.028(4) 0.029(4) 0.016(3) 0.004(3) 0.000(3)
N5 0.026(4) 0.021(4) 0.022(3) 0.012(3) 0.006(3) 0.001(3)
N6 0.024(4) 0.018(4) 0.022(3) 0.012(3) 0.005(3) 0.002(3)
N7 0.036(4) 0.021(4) 0.025(4) 0.013(3) 0.010(3) 0.008(3)
N8 0.028(4) 0.012(3) 0.024(4) 0.010(3) 0.004(3) 0.002(3)
N9 0.0207(17) 0.0199(17) 0.0200(16) 0.0078(10) 0.0013(10) -0.0005(10)
N10 0.020(4) 0.021(4) 0.024(3) 0.014(3) 0.006(3) 0.001(3)
N11 0.026(4) 0.013(3) 0.029(4) 0.009(3) -0.008(3) -0.008(3)
N12 0.0165(19) 0.023(2) 0.0183(19) 0.0083(16) 0.0029(15) -0.0029(15)
C1 0.017(4) 0.024(5) 0.035(5) 0.015(4) -0.003(4) -0.008(3)
C2 0.027(4) 0.015(4) 0.015(4) 0.003(3) 0.004(3) 0.002(3)
C3 0.0187(19) 0.0187(19) 0.0189(19) 0.0066(11) 0.0007(10) 0.0010(10)
C4 0.022(4) 0.019(4) 0.024(4) 0.007(4) 0.001(3) -0.005(3)
C5 0.027(5) 0.026(5) 0.022(4) 0.008(4) 0.007(4) 0.005(4)
C6 0.022(4) 0.023(5) 0.024(4) 0.011(4) -0.001(3) -0.005(3)
C7 0.027(5) 0.016(4) 0.016(4) 0.005(3) 0.001(3) 0.004(3)
C8 0.015(4) 0.015(4) 0.014(4) -0.002(3) 0.006(3) 0.009(3)
C9 0.017(4) 0.022(5) 0.035(5) 0.018(4) 0.003(4) -0.001(3)
C10 0.030(5) 0.020(5) 0.040(5) 0.018(4) 0.016(4) 0.008(4)
C11 0.0203(19) 0.0210(19) 0.0203(19) 0.0074(11) 0.0003(10) 0.0005(10)
C12 0.0165(19) 0.023(2) 0.0183(19) 0.0083(16) 0.0029(15) -0.0029(15)
C13 0.0165(19) 0.023(2) 0.0183(19) 0.0083(16) 0.0029(15) -0.0029(15)
C14 0.021(2) 0.024(3) 0.021(2) 0.007(2) 0.0045(19) 0.0023(19)
C15 0.021(2) 0.024(3) 0.021(2) 0.007(2) 0.0045(19) 0.0023(19)
C16 0.021(2) 0.024(3) 0.021(2) 0.007(2) 0.0045(19) 0.0023(19)
C17 0.0165(19) 0.023(2) 0.0183(19) 0.0083(16) 0.0029(15) -0.0029(15)
C18 0.037(5) 0.019(5) 0.028(5) 0.006(4) -0.006(4) 0.001(4)
C19 0.034(5) 0.024(5) 0.022(4) 0.010(4) 0.002(4) 0.003(4)
C20 0.028(5) 0.021(4) 0.021(4) 0.009(4) 0.006(4) -0.001(4)
C21 0.027(5) 0.017(4) 0.023(4) 0.011(4) -0.001(4) -0.004(3)
C22 0.026(4) 0.017(4) 0.011(4) 0.000(3) 0.011(3) 0.002(3)
C23 0.015(4) 0.024(5) 0.025(4) 0.011(4) 0.002(3) 0.005(3)
C24 0.016(4) 0.015(4) 0.023(4) 0.006(3) 0.003(3) 0.007(3)
C25 0.022(4) 0.011(4) 0.019(4) 0.000(3) 0.001(3) -0.004(3)
C26 0.0167(18) 0.0169(18) 0.0164(18) 0.0061(11) 0.0010(10) 0.0004(10)
C27 0.021(4) 0.025(5) 0.028(4) 0.012(4) 0.004(4) 0.006(3)
C28 0.030(5) 0.033(5) 0.041(5) 0.018(4) -0.003(4) 0.012(4)
C29 0.025(5) 0.019(5) 0.033(5) 0.011(4) 0.006(4) 0.003(4)
C30 0.0184(19) 0.0182(19) 0.0185(19) 0.0064(11) 0.0010(10) -0.0001(10)
C31 0.025(5) 0.014(4) 0.031(5) 0.004(4) 0.000(4) -0.002(3)
C32 0.026(5) 0.017(4) 0.025(4) -0.003(4) 0.008(4) -0.005(3)
C33 0.027(5) 0.020(4) 0.019(4) 0.007(4) 0.006(3) -0.004(3)
C34 0.023(4) 0.014(4) 0.022(4) 0.007(3) -0.003(3) -0.008(3)
C35 0.016(4) 0.018(4) 0.015(4) 0.000(3) 0.006(3) 0.001(3)
C36 0.022(4) 0.026(5) 0.017(4) 0.011(4) 0.004(3) 0.001(3)
C37 0.030(5) 0.028(5) 0.025(4) 0.012(4) 0.000(4) -0.008(4)
C38 0.019(2) 0.025(2) 0.022(2) 0.0099(18) -0.0010(16) -0.0033(17)
C39 0.019(2) 0.025(2) 0.022(2) 0.0099(18) -0.0010(16) -0.0033(17)
C40 0.019(2) 0.025(2) 0.022(2) 0.0099(18) -0.0010(16) -0.0033(17)
C41 0.019(2) 0.025(2) 0.022(2) 0.0099(18) -0.0010(16) -0.0033(17)
C42 0.028(5) 0.019(4) 0.029(4) 0.013(4) 0.002(4) -0.002(4)
C43 0.021(4) 0.027(5) 0.017(4) 0.010(4) 0.005(3) 0.006(3)
C44 0.013(4) 0.017(4) 0.018(4) 0.005(3) -0.002(3) 0.002(3)
C45 0.033(5) 0.024(5) 0.017(4) 0.007(4) 0.004(4) 0.001(4)
C46 0.028(5) 0.021(5) 0.056(6) 0.013(5) -0.010(4) -0.005(4)
C47 0.021(4) 0.029(5) 0.017(4) 0.007(4) 0.003(3) -0.004(4)
C48 0.023(4) 0.015(4) 0.016(4) 0.007(3) 0.006(3) 0.003(3)
C49 0.019(4) 0.030(5) 0.022(4) 0.017(4) -0.006(3) -0.001(3)
C50 0.015(4) 0.031(5) 0.026(4) 0.010(4) -0.002(3) -0.005(3)
C51 0.018(4) 0.023(4) 0.015(4) 0.007(3) -0.001(3) 0.003(3)
C52 0.022(2) 0.021(2) 0.022(2) 0.0157(18) 0.0045(16) 0.0031(16)
C53 0.013(4) 0.029(5) 0.011(4) 0.007(3) 0.000(3) -0.008(3)
C54 0.022(2) 0.021(2) 0.022(2) 0.0157(18) 0.0045(16) 0.0031(16)
C1S 0.037(5) 0.051(6) 0.025(5) 0.019(5) -0.002(4) -0.002(5)
C2S 0.027(5) 0.045(6) 0.033(5) 0.017(5) -0.006(4) -0.006(4)
C3S 0.134(7) 0.042(4) 0.096(6) 0.013(4) 0.064(5) 0.009(5)

loop_
_atom_type_symbol
_atom_type_description
_atom_type_scat_dispersion_real
_atom_type_scat_dispersion_imag
_atom_type_scat_source
C C 0.0033 0.0016 'International Tables Vol C Tables 4.2.6.8 and 6.1.1.4'
H H 0.0000 0.0000 'International Tables Vol C Tables 4.2.6.8 and 6.1.1.4'
N N 0.0061 0.0033 'International Tables Vol C Tables 4.2.6.8 and 6.1.1.4'
O O 0.0106 0.0060 'International Tables Vol C Tables 4.2.6.8 and 6.1.1.4'
P P 0.1023 0.0942 'International Tables Vol C Tables 4.2.6.8 and 6.1.1.4'
S S 0.1246 0.1234 'International Tables Vol C Tables 4.2.6.8 and 6.1.1.4'
Zn Zn 0.2839 1.4301 'International Tables Vol C Tables 4.2.6.8 and 6.1.1.4'
Gd Gd -0.1653 3.9035 'International Tables Vol C Tables 4.2.6.8 and 6.1.1.4'
Cl Cl 0.1484 0.1585 'International Tables Vol C Tables 4.2.6.8 and 6.1.1.4'

loop_
_geom_angle_atom_site_label_1
_geom_angle_atom_site_label_2
_geom_angle_atom_site_label_3
_geom_angle
O9 Gd1 O7 66.53(16)
O9 Gd1 O11 64.99(16)
O7 Gd1 O11 67.79(16)
O9 Gd1 O5 114.53(16)
O7 Gd1 O5 113.96(17)
O11 Gd1 O5 177.99(16)
O9 Gd1 O1 175.68(15)
O7 Gd1 O1 109.24(16)
O11 Gd1 O1 114.74(16)
O5 Gd1 O1 65.90(16)
O9 Gd1 O3 119.04(16)
O7 Gd1 O3 174.29(16)
O11 Gd1 O3 112.74(16)
O5 Gd1 O3 65.64(16)
O1 Gd1 O3 65.21(16)
O9 Gd1 O10 60.00(15)
O7 Gd1 O10 116.54(15)
O11 Gd1 O10 113.06(16)
O5 Gd1 O10 65.40(16)
O1 Gd1 O10 122.86(15)
O3 Gd1 O10 68.77(15)
O9 Gd1 O6 65.96(16)
O7 Gd1 O6 65.59(15)
O11 Gd1 O6 121.96(15)
O5 Gd1 O6 58.81(15)
O1 Gd1 O6 111.87(15)
O3 Gd1 O6 117.09(15)
O10 Gd1 O6 63.24(14)
O9 Gd1 O12 115.39(16)
O7 Gd1 O12 113.35(15)
O11 Gd1 O12 58.34(15)
O5 Gd1 O12 120.97(15)
O1 Gd1 O12 66.68(15)
O3 Gd1 O12 63.81(15)
O10 Gd1 O12 118.65(14)
O6 Gd1 O12 177.99(14)
O9 Gd1 O4 68.73(15)
O7 Gd1 O4 125.71(15)
O11 Gd1 O4 66.43(15)
O5 Gd1 O4 111.55(15)
O1 Gd1 O4 115.34(15)
O3 Gd1 O4 58.13(15)
O10 Gd1 O4 60.36(15)
O6 Gd1 O4 119.64(14)
O12 Gd1 O4 62.37(14)
O9 Gd1 O2 119.46(15)
O7 Gd1 O2 63.90(15)
O11 Gd1 O2 65.62(16)
O5 Gd1 O2 115.90(16)
O1 Gd1 O2 57.78(15)
O3 Gd1 O2 110.85(15)
O10 Gd1 O2 178.46(15)
O6 Gd1 O2 118.03(14)
O12 Gd1 O2 60.09(14)
O4 Gd1 O2 118.13(15)
O9 Gd1 O8 113.87(15)
O7 Gd1 O8 58.38(15)
O11 Gd1 O8 117.55(15)
O5 Gd1 O8 64.46(15)
O1 Gd1 O8 62.18(15)
O3 Gd1 O8 117.89(15)
O10 Gd1 O8 117.56(15)
O6 Gd1 O8 60.07(14)
O12 Gd1 O8 117.94(14)
O4 Gd1 O8 175.76(13)
O2 Gd1 O8 63.96(14)
O3 Zn1 O5 77.91(19)
O3 Zn1 O1 77.70(19)
O5 Zn1 O1 78.00(18)
O3 Zn1 N6 122.2(2)
O5 Zn1 N6 83.1(2)
O1 Zn1 N6 148.8(2)
O3 Zn1 N2 148.1(2)
O5 Zn1 N2 123.3(2)
O1 Zn1 N2 83.7(2)
N6 Zn1 N2 86.3(2)
O3 Zn1 N4 83.6(2)
O5 Zn1 N4 149.6(2)
O1 Zn1 N4 121.5(2)
N6 Zn1 N4 86.7(2)
N2 Zn1 N4 84.3(2)
O3 Zn1 Gd1 46.77(13)
O5 Zn1 Gd1 46.08(13)
O1 Zn1 Gd1 46.73(13)
N6 Zn1 Gd1 127.38(16)
N2 Zn1 Gd1 128.67(17)
N4 Zn1 Gd1 128.55(18)
O9 Zn2 O11 75.85(18)
O9 Zn2 O7 77.40(19)
O11 Zn2 O7 77.93(18)
O9 Zn2 N10 148.7(2)
O11 Zn2 N10 123.3(2)
O7 Zn2 N10 82.7(2)
O9 Zn2 N12 123.4(2)
O11 Zn2 N12 82.7(2)
O7 Zn2 N12 146.9(2)
N10 Zn2 N12 85.9(2)
O9 Zn2 N8 84.4(2)
O11 Zn2 N8 147.1(2)
O7 Zn2 N8 123.4(2)
N10 Zn2 N8 86.6(2)
N12 Zn2 N8 86.7(2)
O9 Zn2 Gd1 45.81(13)
O11 Zn2 Gd1 46.14(13)
O7 Zn2 Gd1 46.05(13)
N10 Zn2 Gd1 127.08(17)
N12 Zn2 Gd1 127.71(16)
N8 Zn2 Gd1 128.51(16)
N5 P1 N1 107.3(3)
N5 P1 N3 106.3(3)
N1 P1 N3 105.1(3)
N5 P1 S1 112.2(2)
N1 P1 S1 113.1(2)
N3 P1 S1 112.3(2)
N7 P2 N11 108.1(3)
N7 P2 N9 104.1(3)
N11 P2 N9 104.4(3)
N7 P2 S2 113.0(2)
N11 P2 S2 112.6(2)
N9 P2 S2 113.9(2)
C8 O1 Zn1 132.0(5)
C8 O1 Gd1 133.6(4)
Zn1 O1 Gd1 94.44(18)
C7 O2 C9 115.5(6)
C7 O2 Gd1 115.8(4)
C9 O2 Gd1 128.6(4)
C17 O3 Zn1 132.7(4)
C17 O3 Gd1 132.7(4)
Zn1 O3 Gd1 94.60(18)
C16 O4 C18 116.5(6)
C16 O4 Gd1 116.5(4)
C18 O4 Gd1 126.9(4)
C26 O5 Zn1 133.0(4)
C26 O5 Gd1 131.7(4)
Zn1 O5 Gd1 95.25(18)
C25 O6 C27 116.7(6)
C25 O6 Gd1 114.9(4)
C27 O6 Gd1 128.4(4)
C44 O7 Zn2 133.1(4)
C44 O7 Gd1 131.9(4)
Zn2 O7 Gd1 94.10(18)
C43 O8 C45 115.8(6)
C43 O8 Gd1 113.6(4)
C45 O8 Gd1 130.2(4)
C35 O9 Zn2 133.0(4)
C35 O9 Gd1 129.8(4)
Zn2 O9 Gd1 95.89(18)
C34 O10 C36 115.4(6)
C34 O10 Gd1 116.7(4)
C36 O10 Gd1 127.7(4)
C53 O11 Zn2 131.8(4)
C53 O11 Gd1 133.8(4)
Zn2 O11 Gd1 94.28(18)
C52 O12 C54 115.9(5)
C52 O12 Gd1 115.4(4)
C54 O12 Gd1 128.3(4)
N2 N1 C1 114.1(5)
N2 N1 P1 113.8(5)
C1 N1 P1 120.1(5)
C2 N2 N1 112.1(6)
C2 N2 Zn1 128.0(5)
N1 N2 Zn1 119.0(4)
N4 N3 C10 114.0(6)
N4 N3 P1 113.8(4)
C10 N3 P1 119.3(5)
C11 N4 N3 113.2(6)
C11 N4 Zn1 127.6(5)
N3 N4 Zn1 118.5(5)
C19 N5 N6 112.5(6)
C19 N5 P1 122.3(5)
N6 N5 P1 114.7(4)
C20 N6 N5 112.3(6)
C20 N6 Zn1 129.1(5)
N5 N6 Zn1 117.7(4)
N8 N7 C28 119.3(6)
N8 N7 P2 115.8(5)
C28 N7 P2 124.7(5)
C29 N8 N7 115.8(6)
C29 N8 Zn2 127.9(5)
N7 N8 Zn2 115.8(4)
N10 N9 C37 114.2(6)
N10 N9 P2 116.2(5)
C37 N9 P2 119.1(5)
C38 N10 N9 111.5(6)
C38 N10 Zn2 131.1(5)
N9 N10 Zn2 117.4(4)
N12 N11 C46 114.3(6)
N12 N11 P2 115.6(4)
C46 N11 P2 119.2(5)
C47 N12 N11 112.8(6)
C47 N12 Zn2 129.1(5)
N11 N12 Zn2 117.6(4)
N2 C2 C3 125.9(7)
C8 C3 C2 124.0(7)
C8 C3 C4 119.1(7)
C2 C3 C4 116.8(7)
C5 C4 C3 120.8(7)
C4 C5 C6 120.4(7)
C7 C6 C5 120.6(7)
C6 C7 O2 125.1(7)
C6 C7 C8 121.5(7)
O2 C7 C8 113.4(6)
O1 C8 C3 123.2(7)
O1 C8 C7 119.3(7)
C3 C8 C7 117.5(6)
N4 C11 C12 127.8(7)
C13 C12 C17 119.1(7)
C13 C12 C11 117.8(7)
C17 C12 C11 123.1(7)
C14 C13 C12 121.3(7)
C13 C14 C15 120.4(8)
C16 C15 C14 120.0(8)
C15 C16 O4 125.8(7)
C15 C16 C17 121.5(7)
O4 C16 C17 112.7(7)
O3 C17 C12 123.1(7)
O3 C17 C16 119.4(7)
C12 C17 C16 117.5(7)
N6 C20 C21 126.0(7)
C22 C21 C20 118.2(7)
C22 C21 C26 118.2(7)
C20 C21 C26 123.5(7)
C23 C22 C21 122.5(7)
C22 C23 C24 119.8(7)
C23 C24 C25 120.3(7)
O6 C25 C24 124.6(7)
O6 C25 C26 114.7(7)
C24 C25 C26 120.6(7)
O5 C26 C25 119.6(7)
O5 C26 C21 122.1(6)
C25 C26 C21 118.3(7)
N8 C29 C30 125.9(7)
C35 C30 C31 119.5(7)
C35 C30 C29 124.3(7)
C31 C30 C29 116.1(7)
C32 C31 C30 121.5(7)
C33 C32 C31 119.4(7)
C34 C33 C32 119.5(7)
C33 C34 O10 124.2(7)
C33 C34 C35 122.9(7)
O10 C34 C35 112.8(6)
O9 C35 C30 124.0(7)
O9 C35 C34 118.9(6)
C30 C35 C34 117.1(6)
N10 C38 C39 126.7(7)
C40 C39 C44 120.4(7)
C40 C39 C38 116.1(7)
C44 C39 C38 123.5(7)
C41 C40 C39 120.8(7)
C40 C41 C42 119.2(7)
C43 C42 C41 120.5(7)
C42 C43 O8 124.0(7)
C42 C43 C44 121.9(7)
O8 C43 C44 114.0(7)
O7 C44 C43 120.3(6)
O7 C44 C39 122.7(7)
C43 C44 C39 117.0(7)
N12 C47 C48 126.5(7)
C53 C48 C49 119.8(7)
C53 C48 C47 123.6(7)
C49 C48 C47 116.6(7)
C50 C49 C48 121.3(7)
C49 C50 C51 119.7(7)
C52 C51 C50 119.8(7)
C51 C52 O12 124.7(7)
C51 C52 C53 121.6(7)
O12 C52 C53 113.7(6)
O11 C53 C48 123.7(7)
O11 C53 C52 118.7(6)
C48 C53 C52 117.6(7)
Cl4 C1S Cl6 110.1(5)
Cl4 C1S Cl5 110.8(5)
Cl6 C1S Cl5 109.1(5)
Cl2 C2S Cl3 111.1(5)
Cl2 C2S Cl1 110.3(5)
Cl3 C2S Cl1 108.4(5)

loop_
_geom_bond_atom_site_label_1
_geom_bond_atom_site_label_2
_geom_bond_distance
Gd1 O9 2.395(5)
Gd1 O7 2.398(5)
Gd1 O11 2.402(5)
Gd1 O5 2.409(5)
Gd1 O1 2.432(5)
Gd1 O3 2.435(5)
Gd1 O10 2.768(5)
Gd1 O6 2.871(5)
Gd1 O12 2.883(5)
Gd1 O4 2.888(5)
Gd1 O2 2.899(5)
Gd1 O8 2.937(5)
Zn1 O3 2.086(5)
Zn1 O5 2.090(5)
Zn1 O1 2.095(5)
Zn1 N6 2.116(6)
Zn1 N2 2.127(6)
Zn1 N4 2.157(6)
Zn2 O9 2.070(5)
Zn2 O11 2.123(5)
Zn2 O7 2.134(5)
Zn2 N10 2.134(6)
Zn2 N12 2.141(6)
Zn2 N8 2.180(6)
P1 N5 1.645(6)
P1 N1 1.669(6)
P1 N3 1.678(7)
P1 S1 1.925(3)
P2 N7 1.661(7)
P2 N11 1.670(6)
P2 N9 1.675(6)
P2 S2 1.922(3)
Cl1 C2S 1.788(9)
Cl2 C2S 1.747(8)
Cl3 C2S 1.766(9)
Cl4 C1S 1.760(9)
Cl5 C1S 1.778(9)
Cl6 C1S 1.764(9)
O1 C8 1.299(8)
O2 C7 1.375(9)
O2 C9 1.452(8)
O3 C17 1.323(8)
O4 C16 1.389(8)
O4 C18 1.416(9)
O5 C26 1.309(8)
O6 C25 1.357(9)
O6 C27 1.437(8)
O7 C44 1.336(8)
O8 C43 1.380(8)
O8 C45 1.426(9)
O9 C35 1.325(8)
O10 C34 1.393(8)
O10 C36 1.441(8)
O11 C53 1.318(8)
O12 C52 1.383(9)
O12 C54 1.446(8)
O1S C3S 1.362(12)
N1 N2 1.451(8)
N1 C1 1.488(9)
N2 C2 1.292(9)
N3 N4 1.458(8)
N3 C10 1.465(9)
N4 C11 1.274(9)
N5 C19 1.473(9)
N5 N6 1.475(8)
N6 C20 1.301(9)
N7 N8 1.423(8)
N7 C28 1.463(9)
N8 C29 1.298(9)
N9 N10 1.432(8)
N9 C37 1.482(9)
N10 C38 1.277(9)
N11 N12 1.441(8)
N11 C46 1.477(10)
N12 C47 1.294(9)
C2 C3 1.433(10)
C3 C8 1.419(10)
C3 C4 1.435(10)
C4 C5 1.352(10)
C5 C6 1.394(10)
C6 C7 1.366(10)
C7 C8 1.422(10)
C11 C12 1.441(10)
C12 C13 1.412(10)
C12 C17 1.416(10)
C13 C14 1.347(10)
C14 C15 1.399(10)
C15 C16 1.356(10)
C16 C17 1.423(10)
C20 C21 1.423(10)
C21 C22 1.410(10)
C21 C26 1.435(10)
C22 C23 1.350(10)
C23 C24 1.391(10)
C24 C25 1.401(10)
C25 C26 1.405(10)
C29 C30 1.459(10)
C30 C35 1.398(10)
C30 C31 1.401(10)
C31 C32 1.387(10)
C32 C33 1.383(10)
C33 C34 1.363(10)
C34 C35 1.418(10)
C38 C39 1.457(10)
C39 C40 1.397(10)
C39 C44 1.416(10)
C40 C41 1.364(10)
C41 C42 1.407(10)
C42 C43 1.356(10)
C43 C44 1.406(10)
C47 C48 1.433(10)
C48 C53 1.403(10)
C48 C49 1.419(10)
C49 C50 1.356(10)
C50 C51 1.409(10)
C51 C52 1.378(10)
C52 C53 1.418(10)
